data_4517973
loop_
_publ_author_name
'Astaf&#x2019;eva, Tatiana V.'
'Arsenyev, Maxim V.'
'Rumyantcev, Roman V.'
'Fukin, Georgy K.'
'Cherkasov, Vladimir K.'
'Poddel&#x2019;sky, Andrey I.'

_publ_section_title
;
 Imine-Based Catechols and o-Benzoquinones: Synthesis, Structure, and
 Features of Redox Behavior
;
_journal_name_full 'ACS Omega'
_journal_paper_doi 10.1021/acsomega.0c02277
_journal_year 2020
_chemical_formula_sum 'C16 H25 N O2'
_chemical_formula_weight 263.37
_space_group_crystal_system orthorhombic
_space_group_IT_number 61
_space_group_name_Hall '-P 2ac 2ab'
_space_group_name_H-M_alt 'P b c a'
_atom_sites_solution_hydrogens mixed
_atom_sites_solution_primary direct
_atom_sites_solution_secondary difmap
_audit_creation_method SHELXL-2014/7
_cell_angle_alpha 90
_cell_angle_beta 90
_cell_angle_gamma 90
_cell_formula_units_Z 8
_cell_length_a 12.2427(9)
_cell_length_b 13.5652(10)
_cell_length_c 17.6056(12)
_cell_measurement_reflns_used 9656
_cell_measurement_temperature 100(2)
_cell_measurement_theta_max 30.40
_cell_measurement_theta_min 2.85
_cell_volume 2923.8(4)
_computing_cell_refinement 'Bruker SAINT'
_computing_data_collection 'Bruker APEX2'
_computing_data_reduction 'Bruker SAINT'
_computing_structure_refinement 'SHELXL-2014/7 (Sheldrick, 2014)'
_computing_structure_solution 'SHELXS-2013 (Sheldrick, 2013)'
_diffrn_ambient_temperature 100(2)
_diffrn_measured_fraction_theta_full 0.998
_diffrn_measured_fraction_theta_max 0.997
_diffrn_measurement_device_type 'Bruker D8 Quest CMOS'
_diffrn_measurement_method '\w scans'
_diffrn_radiation_type MoK\a
_diffrn_radiation_wavelength 0.71073
_diffrn_reflns_av_R_equivalents 0.0523
_diffrn_reflns_av_unetI/netI 0.0266
_diffrn_reflns_Laue_measured_fraction_full 0.998
_diffrn_reflns_Laue_measured_fraction_max 0.997
_diffrn_reflns_limit_h_max 16
_diffrn_reflns_limit_h_min -16
_diffrn_reflns_limit_k_max 17
_diffrn_reflns_limit_k_min -17
_diffrn_reflns_limit_l_max 23
_diffrn_reflns_limit_l_min -23
_diffrn_reflns_number 28548
_diffrn_reflns_point_group_measured_fraction_full 0.998
_diffrn_reflns_point_group_measured_fraction_max 0.997
_diffrn_reflns_theta_full 25.242
_diffrn_reflns_theta_max 27.999
_diffrn_reflns_theta_min 2.522
_diffrn_source 'fine focus sealed tube'
_exptl_absorpt_coefficient_mu 0.078
_exptl_absorpt_correction_T_max 0.9913
_exptl_absorpt_correction_T_min 0.8012
_exptl_absorpt_correction_type multi-scan
_exptl_absorpt_process_details 'SADABS 2012/1 (Bruker AXS Inc.)'
_exptl_crystal_colour yellow
_exptl_crystal_density_diffrn 1.197
_exptl_crystal_description prism
_exptl_crystal_F_000 1152
_exptl_crystal_size_max 0.250
_exptl_crystal_size_mid 0.130
_exptl_crystal_size_min 0.080
_refine_diff_density_max 0.350
_refine_diff_density_min -0.239
_refine_diff_density_rms 0.045
_refine_ls_extinction_method none
_refine_ls_goodness_of_fit_ref 1.035
_refine_ls_hydrogen_treatment mixed
_refine_ls_matrix_type full
_refine_ls_number_parameters 187
_refine_ls_number_reflns 3513
_refine_ls_number_restraints 0
_refine_ls_restrained_S_all 1.035
_refine_ls_R_factor_all 0.0632
_refine_ls_R_factor_gt 0.0470
_refine_ls_shift/su_max 0.001
_refine_ls_shift/su_mean 0.000
_refine_ls_structure_factor_coef Fsqd
_refine_ls_weighting_details 'w=1/[\s^2^(Fo^2^)+(0.0489P)^2^+1.2843P] where P=(Fo^2^+2Fc^2^)/3'
_refine_ls_weighting_scheme calc
_refine_ls_wR_factor_gt 0.1032
_refine_ls_wR_factor_ref 0.1094
_reflns_Friedel_coverage 0.000
_reflns_number_gt 2836
_reflns_number_total 3513
_reflns_threshold_expression 'I > 2\s(I)'
_cod_data_source_file ao0c02277_si_001.cif
_cod_data_source_block 2
_cod_database_code 4517973
_shelx_shelxl_version_number 2014/7
_shelx_space_group_comment
;
The symmetry employed for this shelxl refinement is uniquely defined
by the following loop, which should always be used as a source of
symmetry information in preference to the above space-group names.
They are only intended as comments.
;
_shelx_estimated_absorpt_t_min 0.981
_shelx_estimated_absorpt_t_max 0.994

loop_
_space_group_symop_operation_xyz
'x, y, z'
'-x+1/2, -y, z+1/2'
'-x, y+1/2, -z+1/2'
'x+1/2, -y+1/2, -z'
'-x, -y, -z'
'x-1/2, y, -z-1/2'
'x, -y-1/2, z-1/2'
'-x-1/2, y-1/2, z'

loop_
_atom_site_label
_atom_site_type_symbol
_atom_site_fract_x
_atom_site_fract_y
_atom_site_fract_z
_atom_site_U_iso_or_equiv
_atom_site_adp_type
_atom_site_occupancy
_atom_site_site_symmetry_order
_atom_site_calc_flag
_atom_site_refinement_flags_posn
_atom_site_refinement_flags_adp
_atom_site_refinement_flags_occupancy
_atom_site_disorder_assembly
_atom_site_disorder_group
O1 O 0.80214(8) -0.00858(7) 0.49042(5) 0.0217(2) Uani 1 1 d . . . . .
O2 O 0.71698(7) 0.01344(7) 0.35860(6) 0.0216(2) Uani 1 1 d . . . . .
H2 H 0.7190(16) -0.0266(15) 0.3970(11) 0.044(6) Uiso 1 1 d . . . . .
N1 N 0.92653(9) 0.04181(8) 0.59607(6) 0.0189(2) Uani 1 1 d . . . . .
H1 H 0.8698(17) 0.0004(14) 0.5690(11) 0.050(6) Uiso 1 1 d . . . . .
C1 C 0.83409(10) 0.06976(9) 0.45441(7) 0.0164(3) Uani 1 1 d . . . . .
C2 C 0.78775(10) 0.08567(9) 0.38153(7) 0.0161(3) Uani 1 1 d . . . . .
C3 C 0.81435(10) 0.16590(9) 0.33847(7) 0.0155(3) Uani 1 1 d . . . . .
C4 C 0.89114(10) 0.23272(9) 0.36940(7) 0.0156(3) Uani 1 1 d . . . . .
H4A H 0.9092 0.2893 0.3401 0.019 Uiso 1 1 calc R U . . .
C5 C 0.94146(10) 0.22203(9) 0.43838(7) 0.0147(3) Uani 1 1 d . . . . .
C6 C 0.91206(10) 0.13775(9) 0.48304(7) 0.0157(3) Uani 1 1 d . . . . .
C7 C 0.76505(10) 0.18226(10) 0.25979(7) 0.0186(3) Uani 1 1 d . . . . .
C8 C 0.64071(11) 0.19164(10) 0.26734(8) 0.0220(3) Uani 1 1 d . . . . .
H8A H 0.6231 0.2501 0.2976 0.033 Uiso 1 1 calc R U . . .
H8B H 0.6115 0.1328 0.2925 0.033 Uiso 1 1 calc R U . . .
H8C H 0.6081 0.1980 0.2168 0.033 Uiso 1 1 calc R U . . .
C9 C 0.79543(11) 0.09540(11) 0.20813(8) 0.0225(3) Uani 1 1 d . . . . .
H9A H 0.8750 0.0920 0.2029 0.034 Uiso 1 1 calc R U . . .
H9B H 0.7623 0.1048 0.1580 0.034 Uiso 1 1 calc R U . . .
H9C H 0.7684 0.0339 0.2305 0.034 Uiso 1 1 calc R U . . .
C10 C 0.80731(11) 0.27623(11) 0.22227(8) 0.0237(3) Uani 1 1 d . . . . .
H10A H 0.7884 0.3332 0.2539 0.035 Uiso 1 1 calc R U . . .
H10B H 0.7738 0.2836 0.1720 0.035 Uiso 1 1 calc R U . . .
H10C H 0.8868 0.2723 0.2168 0.035 Uiso 1 1 calc R U . . .
C11 C 1.02591(10) 0.29825(9) 0.46492(7) 0.0166(3) Uani 1 1 d . . . . .
C12 C 0.98574(12) 0.35113(10) 0.53687(8) 0.0231(3) Uani 1 1 d . . . . .
H12A H 0.9168 0.3851 0.5260 0.035 Uiso 1 1 calc R U . . .
H12B H 1.0406 0.3994 0.5531 0.035 Uiso 1 1 calc R U . . .
H12C H 0.9742 0.3027 0.5774 0.035 Uiso 1 1 calc R U . . .
C13 C 1.13793(10) 0.24953(10) 0.47733(8) 0.0200(3) Uani 1 1 d . . . . .
H13A H 1.1598 0.2146 0.4310 0.030 Uiso 1 1 calc R U . . .
H13B H 1.1331 0.2026 0.5195 0.030 Uiso 1 1 calc R U . . .
H13C H 1.1922 0.3003 0.4893 0.030 Uiso 1 1 calc R U . . .
C14 C 1.04487(11) 0.37926(10) 0.40557(8) 0.0203(3) Uani 1 1 d . . . . .
H14A H 0.9761 0.4140 0.3959 0.030 Uiso 1 1 calc R U . . .
H14B H 1.0712 0.3495 0.3583 0.030 Uiso 1 1 calc R U . . .
H14C H 1.0994 0.4260 0.4246 0.030 Uiso 1 1 calc R U . . .
C15 C 0.95663(10) 0.11679(9) 0.55580(7) 0.0169(3) Uani 1 1 d . . . . .
H15A H 1.0109 0.1597 0.5757 0.020 Uiso 1 1 calc R U . . .
C16 C 0.97345(11) 0.01908(11) 0.66955(7) 0.0223(3) Uani 1 1 d . . . . .
H16A H 0.9997 -0.0492 0.6697 0.033 Uiso 1 1 calc R U . . .
H16B H 0.9177 0.0273 0.7090 0.033 Uiso 1 1 calc R U . . .
H16C H 1.0346 0.0638 0.6796 0.033 Uiso 1 1 calc R U . . .

loop_
_atom_site_aniso_label
_atom_site_aniso_U_11
_atom_site_aniso_U_22
_atom_site_aniso_U_33
_atom_site_aniso_U_23
_atom_site_aniso_U_13
_atom_site_aniso_U_12
O1 0.0208(5) 0.0156(5) 0.0286(5) 0.0047(4) 0.0002(4) -0.0044(4)
O2 0.0204(5) 0.0174(5) 0.0270(5) 0.0006(4) -0.0017(4) -0.0067(4)
N1 0.0173(5) 0.0177(6) 0.0218(5) 0.0028(4) 0.0017(4) 0.0023(4)
C1 0.0138(6) 0.0131(6) 0.0224(6) 0.0001(5) 0.0039(5) 0.0020(5)
C2 0.0109(6) 0.0137(6) 0.0237(6) -0.0031(5) 0.0009(5) -0.0012(4)
C3 0.0131(6) 0.0146(6) 0.0187(6) -0.0018(5) 0.0011(4) 0.0018(5)
C4 0.0142(6) 0.0120(6) 0.0207(6) 0.0001(5) 0.0024(4) 0.0004(5)
C5 0.0125(6) 0.0109(6) 0.0208(6) -0.0022(5) 0.0018(4) 0.0013(4)
C6 0.0128(6) 0.0142(6) 0.0200(6) -0.0016(5) 0.0024(5) 0.0015(5)
C7 0.0159(6) 0.0185(6) 0.0213(6) 0.0002(5) -0.0018(5) -0.0015(5)
C8 0.0172(6) 0.0220(7) 0.0267(7) -0.0004(5) -0.0027(5) 0.0007(5)
C9 0.0212(7) 0.0248(7) 0.0215(6) -0.0031(5) 0.0000(5) -0.0010(5)
C10 0.0244(7) 0.0240(7) 0.0225(7) 0.0048(6) -0.0045(5) -0.0039(6)
C11 0.0167(6) 0.0127(6) 0.0205(6) -0.0013(5) -0.0003(5) -0.0008(5)
C12 0.0281(7) 0.0171(7) 0.0240(7) -0.0055(5) -0.0006(5) 0.0002(6)
C13 0.0160(6) 0.0172(6) 0.0267(7) -0.0006(5) -0.0020(5) -0.0028(5)
C14 0.0205(6) 0.0138(6) 0.0266(7) -0.0004(5) -0.0017(5) -0.0033(5)
C15 0.0142(6) 0.0147(6) 0.0219(6) -0.0013(5) 0.0027(5) 0.0019(5)
C16 0.0218(7) 0.0223(7) 0.0229(7) 0.0057(5) 0.0022(5) 0.0035(5)

loop_
_atom_type_symbol
_atom_type_description
_atom_type_scat_dispersion_real
_atom_type_scat_dispersion_imag
_atom_type_scat_source
C C 0.0033 0.0016 'International Tables Vol C Tables 4.2.6.8 and 6.1.1.4'
H H 0.0000 0.0000 'International Tables Vol C Tables 4.2.6.8 and 6.1.1.4'
N N 0.0061 0.0033 'International Tables Vol C Tables 4.2.6.8 and 6.1.1.4'
O O 0.0106 0.0060 'International Tables Vol C Tables 4.2.6.8 and 6.1.1.4'

loop_
_geom_angle_atom_site_label_1
_geom_angle_atom_site_label_2
_geom_angle_atom_site_label_3
_geom_angle
_geom_angle_site_symmetry_1
_geom_angle_site_symmetry_3
_geom_angle_publ_flag
C2 O2 H2 101.5(13) . . ?
C15 N1 C16 122.95(12) . . ?
C15 N1 H1 111.9(11) . . ?
C16 N1 H1 125.1(11) . . ?
O1 C1 C2 116.47(11) . . ?
O1 C1 C6 124.13(12) . . ?
C2 C1 C6 119.39(11) . . ?
C3 C2 O2 123.89(12) . . ?
C3 C2 C1 121.85(11) . . ?
O2 C2 C1 114.25(11) . . ?
C2 C3 C4 117.08(11) . . ?
C2 C3 C7 121.67(11) . . ?
C4 C3 C7 121.24(11) . . ?
C5 C4 C3 124.91(12) . . ?
C5 C4 H4A 117.5 . . ?
C3 C4 H4A 117.5 . . ?
C4 C5 C6 117.26(11) . . ?
C4 C5 C11 120.10(11) . . ?
C6 C5 C11 122.64(11) . . ?
C1 C6 C15 116.62(11) . . ?
C1 C6 C5 119.48(11) . . ?
C15 C6 C5 123.89(11) . . ?
C10 C7 C3 112.33(11) . . ?
C10 C7 C8 107.74(11) . . ?
C3 C7 C8 109.01(10) . . ?
C10 C7 C9 107.62(11) . . ?
C3 C7 C9 109.29(11) . . ?
C8 C7 C9 110.84(11) . . ?
C7 C8 H8A 109.5 . . ?
C7 C8 H8B 109.5 . . ?
H8A C8 H8B 109.5 . . ?
C7 C8 H8C 109.5 . . ?
H8A C8 H8C 109.5 . . ?
H8B C8 H8C 109.5 . . ?
C7 C9 H9A 109.5 . . ?
C7 C9 H9B 109.5 . . ?
H9A C9 H9B 109.5 . . ?
C7 C9 H9C 109.5 . . ?
H9A C9 H9C 109.5 . . ?
H9B C9 H9C 109.5 . . ?
C7 C10 H10A 109.5 . . ?
C7 C10 H10B 109.5 . . ?
H10A C10 H10B 109.5 . . ?
C7 C10 H10C 109.5 . . ?
H10A C10 H10C 109.5 . . ?
H10B C10 H10C 109.5 . . ?
C14 C11 C5 112.16(10) . . ?
C14 C11 C12 105.99(10) . . ?
C5 C11 C12 110.48(10) . . ?
C14 C11 C13 105.65(10) . . ?
C5 C11 C13 110.76(10) . . ?
C12 C11 C13 111.65(11) . . ?
C11 C12 H12A 109.5 . . ?
C11 C12 H12B 109.5 . . ?
H12A C12 H12B 109.5 . . ?
C11 C12 H12C 109.5 . . ?
H12A C12 H12C 109.5 . . ?
H12B C12 H12C 109.5 . . ?
C11 C13 H13A 109.5 . . ?
C11 C13 H13B 109.5 . . ?
H13A C13 H13B 109.5 . . ?
C11 C13 H13C 109.5 . . ?
H13A C13 H13C 109.5 . . ?
H13B C13 H13C 109.5 . . ?
C11 C14 H14A 109.5 . . ?
C11 C14 H14B 109.5 . . ?
H14A C14 H14B 109.5 . . ?
C11 C14 H14C 109.5 . . ?
H14A C14 H14C 109.5 . . ?
H14B C14 H14C 109.5 . . ?
N1 C15 C6 122.83(12) . . ?
N1 C15 H15A 118.6 . . ?
C6 C15 H15A 118.6 . . ?
N1 C16 H16A 109.5 . . ?
N1 C16 H16B 109.5 . . ?
H16A C16 H16B 109.5 . . ?
N1 C16 H16C 109.5 . . ?
H16A C16 H16C 109.5 . . ?
H16B C16 H16C 109.5 . . ?

loop_
_geom_bond_atom_site_label_1
_geom_bond_atom_site_label_2
_geom_bond_distance
_geom_bond_site_symmetry_2
_geom_bond_publ_flag
O1 C1 1.2977(15) . ?
O2 C2 1.3688(15) . ?
O2 H2 0.87(2) . ?
N1 C15 1.2935(17) . ?
N1 C16 1.4486(17) . ?
N1 H1 1.01(2) . ?
C1 C2 1.4195(18) . ?
C1 C6 1.4199(17) . ?
C2 C3 1.3658(18) . ?
C3 C4 1.4150(17) . ?
C3 C7 1.5271(17) . ?
C4 C5 1.3695(17) . ?
C4 H4A 0.9500 . ?
C5 C6 1.4333(17) . ?
C5 C11 1.5351(17) . ?
C6 C15 1.4211(18) . ?
C7 C10 1.5261(18) . ?
C7 C8 1.5333(18) . ?
C7 C9 1.5342(18) . ?
C8 H8A 0.9800 . ?
C8 H8B 0.9800 . ?
C8 H8C 0.9800 . ?
C9 H9A 0.9800 . ?
C9 H9B 0.9800 . ?
C9 H9C 0.9800 . ?
C10 H10A 0.9800 . ?
C10 H10B 0.9800 . ?
C10 H10C 0.9800 . ?
C11 C14 1.5340(17) . ?
C11 C12 1.5366(17) . ?
C11 C13 1.5380(17) . ?
C12 H12A 0.9800 . ?
C12 H12B 0.9800 . ?
C12 H12C 0.9800 . ?
C13 H13A 0.9800 . ?
C13 H13B 0.9800 . ?
C13 H13C 0.9800 . ?
C14 H14A 0.9800 . ?
C14 H14B 0.9800 . ?
C14 H14C 0.9800 . ?
C15 H15A 0.9500 . ?
C16 H16A 0.9800 . ?
C16 H16B 0.9800 . ?
C16 H16C 0.9800 . ?

loop_
_geom_hbond_atom_site_label_D
_geom_hbond_atom_site_label_H
_geom_hbond_atom_site_label_A
_geom_hbond_distance_DH
_geom_hbond_distance_HA
_geom_hbond_distance_DA
_geom_hbond_angle_DHA
_geom_hbond_site_symmetry_A
O2 H2 O1 0.87(2) 1.95(2) 2.5617(14) 126.4(17) .
N1 H1 O1 1.01(2) 1.62(2) 2.4992(15) 142.8(17) .
